data_7121545
loop_
_publ_author_name
'Smith, Jordan N.'
'Lucas, Nigel T.'

_publ_section_title
;
 Rigid tetraarylene-bridged cavitands from reduced-symmetry
 resorcin[4]arene derivatives.
;
_journal_issue 37
_journal_name_full 'Chemical communications (Cambridge, England)'
_journal_page_first 4716
_journal_page_last 4719
_journal_paper_doi 10.1039/c8cc01903g
_journal_volume 54
_journal_year 2018
_chemical_formula_moiety 'C68 H64 O8, 3.5(C8 H10)'
_chemical_formula_sum 'C96 H99 O8'
_chemical_formula_weight 1380.75
_chemical_name_systematic
'1^4^,7^4^:1^6^,3^6^:3^4^,5^6^:5^4^,7^6^-Tetrakis(4,5-dimethoxy[1,2]benzeno)-2,4,6,8-tetraethyl-1,3,5,7(1,3)-tetrabenzenacyclooctaphane ethylbenzene solvate'
_space_group_crystal_system triclinic
_space_group_IT_number 2
_space_group_name_Hall '-P 1'
_space_group_name_H-M_alt 'P -1'
_symmetry_space_group_name_Hall '-P 1'
_symmetry_space_group_name_H-M 'P -1'
_atom_sites_solution_hydrogens geom
_audit_block_code ntl1814_JNS_646
_audit_creation_method SHELXL-2014/7
_audit_update_record
;
2018-04-05 deposited with the CCDC.
2018-04-17 downloaded from the CCDC.
;
_cell_angle_alpha 101.4820(10)
_cell_angle_beta 91.2600(10)
_cell_angle_gamma 95.4360(10)
_cell_formula_units_Z 2
_cell_length_a 14.2685(3)
_cell_length_b 14.5929(2)
_cell_length_c 19.2492(3)
_cell_measurement_reflns_used 36831
_cell_measurement_temperature 99.9(9)
_cell_measurement_theta_max 74.8840
_cell_measurement_theta_min 3.7930
_cell_volume 3906.74(12)
_computing_cell_refinement 'CrysAlisPro 1.171.38.46 (Rigaku OD, 2014)'
_computing_data_collection 'CrysAlisPro 1.171.38.46 (Rigaku OD, 2014)'
_computing_data_reduction 'CrysAlisPro 1.171.38.46 (Rigaku OD, 2014)'
_computing_molecular_graphics 'Mercury CSD 3.9 (CCDC, 2016)'
_computing_publication_material 'enCIFer 1.6 (CCDC, 2016)'
_computing_structure_refinement 'SHELXL-2014/7 (Sheldrick, 2014)'
_computing_structure_solution 'SHELXt-2014/5 (Sheldrick, 2014)'
_diffrn_ambient_temperature 99.9(9)
_diffrn_crystal_treatment
; 
Crystal was attached with Paratone N oil to a 0.3 mm CryoLoop supported 
in a copper mounting pin, then quenched in a cold nitrogen gas stream
from an Oxford Cryosystems Cryostream.
;
_diffrn_detector_area_resol_mean 5.1725
_diffrn_measured_fraction_theta_full 0.999
_diffrn_measured_fraction_theta_max 0.972
_diffrn_measurement_device_type 'SuperNova, Dual, Cu at zero, Atlas'
_diffrn_measurement_method '\w scans'
_diffrn_radiation_type CuK\a
_diffrn_radiation_wavelength 1.54184
_diffrn_reflns_av_R_equivalents 0.0395
_diffrn_reflns_av_unetI/netI 0.0249
_diffrn_reflns_Laue_measured_fraction_full 0.999
_diffrn_reflns_Laue_measured_fraction_max 0.972
_diffrn_reflns_limit_h_max 17
_diffrn_reflns_limit_h_min -17
_diffrn_reflns_limit_k_max 18
_diffrn_reflns_limit_k_min -16
_diffrn_reflns_limit_l_max 23
_diffrn_reflns_limit_l_min -23
_diffrn_reflns_number 73852
_diffrn_reflns_point_group_measured_fraction_full 0.999
_diffrn_reflns_point_group_measured_fraction_max 0.972
_diffrn_reflns_theta_full 67.000
_diffrn_reflns_theta_max 75.130
_diffrn_reflns_theta_min 3.494
_diffrn_source 'micro-focus sealed X-ray tube'
_exptl_absorpt_coefficient_mu 0.570
_exptl_absorpt_correction_T_max 1.000
_exptl_absorpt_correction_T_min 0.665
_exptl_absorpt_correction_type gaussian
_exptl_absorpt_process_details
;
CrysAlisPro 1.171.38.46 (Rigaku Oxford Diffraction, 2015)
Numerical absorption correction based on gaussian integration 
over a multifaceted crystal model. 
Empirical absorption correction using spherical harmonics, 
implemented in SCALE3 ABSPACK scaling algorithm.
;
_exptl_crystal_colour colourless
_exptl_crystal_density_diffrn 1.174
_exptl_crystal_description plate
_exptl_crystal_F_000 1478
_exptl_crystal_preparation
;
Crystals were grown by evaporation of an ethylbenzene solution.
;
_exptl_crystal_recrystallization_method 'Re-crystallisation from solvent: ethylbenzene'
_exptl_crystal_size_max 0.250
_exptl_crystal_size_mid 0.230
_exptl_crystal_size_min 0.050
_refine_diff_density_max 0.916
_refine_diff_density_min -0.696
_refine_diff_density_rms 0.100
_refine_ls_extinction_method none
_refine_ls_goodness_of_fit_ref 1.025
_refine_ls_hydrogen_treatment constr
_refine_ls_matrix_type full
_refine_ls_number_parameters 998
_refine_ls_number_reflns 15664
_refine_ls_number_restraints 315
_refine_ls_restrained_S_all 1.051
_refine_ls_R_factor_all 0.0970
_refine_ls_R_factor_gt 0.0885
_refine_ls_shift/su_max 0.041
_refine_ls_shift/su_mean 0.001
_refine_ls_structure_factor_coef Fsqd
_refine_ls_weighting_details 'w=1/[\s^2^(Fo^2^)+(0.1739P)^2^+3.9285P] where P=(Fo^2^+2Fc^2^)/3'
_refine_ls_weighting_scheme calc
_refine_ls_wR_factor_gt 0.2570
_refine_ls_wR_factor_ref 0.2685
_reflns_Friedel_coverage 0.000
_reflns_number_gt 13432
_reflns_number_total 15664
_reflns_threshold_expression 'I > 2\s(I)'
_cod_data_source_file c8cc01903g2.cif
_cod_data_source_block 4-EtPh
_cod_depositor_comments 'Adding full bibliography for 7121542--7121547.cif.'
_cod_database_code 7121545
_shelx_shelxl_version_number 2014/7
_shelx_space_group_comment
;
The symmetry employed for this shelxl refinement is uniquely defined
by the following loop, which should always be used as a source of
symmetry information in preference to the above space-group names.
They are only intended as comments.
;
_shelx_estimated_absorpt_t_min 0.871
_shelx_estimated_absorpt_t_max 0.972

loop_
_space_group_symop_operation_xyz
'x, y, z'
'-x, -y, -z'

loop_
_atom_site_label
_atom_site_type_symbol
_atom_site_fract_x
_atom_site_fract_y
_atom_site_fract_z
_atom_site_U_iso_or_equiv
_atom_site_adp_type
_atom_site_occupancy
_atom_site_site_symmetry_order
_atom_site_calc_flag
_atom_site_refinement_flags_posn
_atom_site_refinement_flags_adp
_atom_site_refinement_flags_occupancy
_atom_site_disorder_assembly
_atom_site_disorder_group
O1 O 0.04442(11) 0.07787(12) 0.56515(9) 0.0283(4) Uani 1 1 d . . . . .
O2 O 0.20222(11) 0.00508(11) 0.56518(9) 0.0274(4) Uani 1 1 d . . . . .
O3 O 0.75771(12) 0.16530(12) 0.60178(10) 0.0341(4) Uani 1 1 d . . . . .
O4 O 0.84996(14) 0.33416(14) 0.59128(12) 0.0427(5) Uani 1 1 d . . . . .
O5 O 0.68049(12) 0.83228(14) 0.54355(11) 0.0377(4) Uani 1 1 d . . . . .
O6 O 0.51779(12) 0.91352(11) 0.54800(9) 0.0273(4) Uani 1 1 d . . . . .
O7 O -0.03254(12) 0.77080(13) 0.58961(10) 0.0348(4) Uani 1 1 d . . . . .
O8 O -0.12369(12) 0.59710(14) 0.58553(11) 0.0379(4) Uani 1 1 d . . . . .
C1 C 0.19947(15) 0.39067(16) 0.80954(12) 0.0235(4) Uani 1 1 d . . . . .
C2 C 0.19185(16) 0.48318(16) 0.84352(12) 0.0254(5) Uani 1 1 d . . . . .
H2 H 0.2120 0.5027 0.8920 0.030 Uiso 1 1 calc R U . . .
C3 C 0.15559(16) 0.54811(16) 0.80874(12) 0.0251(5) Uani 1 1 d . . . . .
C4 C 0.12211(16) 0.51803(17) 0.73754(12) 0.0253(5) Uani 1 1 d . . . . .
C5 C 0.12766(15) 0.42476(16) 0.70420(12) 0.0247(5) Uani 1 1 d . . . . .
H5 H 0.1032 0.4038 0.6568 0.030 Uiso 1 1 calc R U . . .
C6 C 0.16813(15) 0.36106(16) 0.73834(12) 0.0233(4) Uani 1 1 d . . . . .
C7 C 0.18055(15) 0.26547(16) 0.69797(11) 0.0227(4) Uani 1 1 d . . . . .
C8 C 0.10551(15) 0.21606(16) 0.65264(12) 0.0238(4) Uani 1 1 d . . . . .
H8 H 0.0475 0.2430 0.6518 0.029 Uiso 1 1 calc R U . . .
C9 C 0.11380(15) 0.13002(16) 0.60958(12) 0.0240(4) Uani 1 1 d . . . . .
C10 C 0.19986(15) 0.09023(16) 0.61032(12) 0.0231(4) Uani 1 1 d . . . . .
C11 C 0.27366(15) 0.13729(16) 0.65478(12) 0.0233(4) Uani 1 1 d . . . . .
H11 H 0.3314 0.1099 0.6551 0.028 Uiso 1 1 calc R U . . .
C12 C 0.26580(15) 0.22463(16) 0.69964(11) 0.0225(4) Uani 1 1 d . . . . .
C13 C 0.35046(15) 0.27265(16) 0.74275(12) 0.0229(4) Uani 1 1 d . . . . .
C14 C 0.43812(16) 0.27315(16) 0.71173(12) 0.0237(4) Uani 1 1 d . . . . .
H14 H 0.4429 0.2375 0.6652 0.028 Uiso 1 1 calc R U . . .
C15 C 0.51899(15) 0.32457(15) 0.74715(12) 0.0223(4) Uani 1 1 d . . . . .
C16 C 0.51240(16) 0.37584(15) 0.81652(11) 0.0230(4) Uani 1 1 d . . . . .
C17 C 0.42578(16) 0.37205(16) 0.84837(11) 0.0234(4) Uani 1 1 d . . . . .
H17 H 0.4216 0.4050 0.8958 0.028 Uiso 1 1 calc R U . . .
C18 C 0.34502(16) 0.32149(16) 0.81296(11) 0.0233(4) Uani 1 1 d . . . . .
C19 C 0.60763(15) 0.32918(16) 0.70906(12) 0.0232(4) Uani 1 1 d . . . . .
C20 C 0.64100(15) 0.24482(17) 0.67539(12) 0.0251(5) Uani 1 1 d . . . . .
H20 H 0.6085 0.1866 0.6802 0.030 Uiso 1 1 calc R U . . .
C21 C 0.72064(16) 0.24486(17) 0.63518(13) 0.0284(5) Uani 1 1 d . . . . .
C22 C 0.76733(17) 0.33129(18) 0.62754(14) 0.0316(5) Uani 1 1 d . . . . .
C23 C 0.73459(17) 0.41458(18) 0.66028(13) 0.0293(5) Uani 1 1 d . . . . .
H23 H 0.7663 0.4724 0.6539 0.035 Uiso 1 1 calc R U . . .
C24 C 0.65585(15) 0.41598(16) 0.70262(12) 0.0240(5) Uani 1 1 d . . . . .
C25 C 0.62397(15) 0.50671(16) 0.73775(12) 0.0238(4) Uani 1 1 d . . . . .
C26 C 0.61457(15) 0.57723(16) 0.69955(12) 0.0244(5) Uani 1 1 d . . . . .
H26 H 0.6334 0.5680 0.6518 0.029 Uiso 1 1 calc R U . . .
C27 C 0.57824(15) 0.66123(16) 0.72950(12) 0.0244(5) Uani 1 1 d . . . . .
C28 C 0.55511(15) 0.67678(16) 0.80111(12) 0.0243(5) Uani 1 1 d . . . . .
C29 C 0.56688(16) 0.60710(16) 0.83968(12) 0.0256(5) Uani 1 1 d . . . . .
H29 H 0.5525 0.6183 0.8884 0.031 Uiso 1 1 calc R U . . .
C30 C 0.59893(15) 0.52200(16) 0.80941(12) 0.0239(4) Uani 1 1 d . . . . .
C31 C 0.56115(16) 0.73024(16) 0.68423(12) 0.0246(5) Uani 1 1 d . . . . .
C32 C 0.62954(16) 0.74889(17) 0.63685(13) 0.0274(5) Uani 1 1 d . . . . .
H32 H 0.6865 0.7199 0.6363 0.033 Uiso 1 1 calc R U . . .
C33 C 0.61660(16) 0.80896(17) 0.59021(13) 0.0275(5) Uani 1 1 d . . . . .
C34 C 0.53236(16) 0.85146(16) 0.59167(12) 0.0252(5) Uani 1 1 d . . . . .
C35 C 0.46451(16) 0.83220(16) 0.63781(12) 0.0259(5) Uani 1 1 d . . . . .
H35 H 0.4074 0.8608 0.6376 0.031 Uiso 1 1 calc R U . . .
C36 C 0.47607(16) 0.77220(16) 0.68511(12) 0.0247(5) Uani 1 1 d . . . . .
C37 C 0.39624(16) 0.75087(16) 0.72912(12) 0.0249(5) Uani 1 1 d . . . . .
C38 C 0.30481(16) 0.73030(16) 0.69808(12) 0.0253(5) Uani 1 1 d . . . . .
H38 H 0.2946 0.7358 0.6502 0.030 Uiso 1 1 calc R U . . .
C39 C 0.22858(16) 0.70204(16) 0.73542(12) 0.0247(5) Uani 1 1 d . . . . .
C40 C 0.24272(16) 0.69539(16) 0.80691(12) 0.0251(5) Uani 1 1 d . . . . .
C41 C 0.33284(17) 0.71945(16) 0.83828(12) 0.0264(5) Uani 1 1 d . . . . .
H41 H 0.3423 0.7171 0.8869 0.032 Uiso 1 1 calc R U . . .
C42 C 0.40973(16) 0.74688(16) 0.80104(12) 0.0251(5) Uani 1 1 d . . . . .
C43 C 0.13447(16) 0.67363(17) 0.69854(12) 0.0253(5) Uani 1 1 d . . . . .
C44 C 0.09624(16) 0.73579(17) 0.66184(13) 0.0277(5) Uani 1 1 d . . . . .
H44 H 0.1298 0.7954 0.6626 0.033 Uiso 1 1 calc R U . . .
C45 C 0.01057(17) 0.71229(18) 0.62445(13) 0.0295(5) Uani 1 1 d . . . . .
C46 C -0.03654(16) 0.62262(18) 0.62079(14) 0.0302(5) Uani 1 1 d . . . . .
C47 C 0.00071(16) 0.56032(17) 0.65684(13) 0.0288(5) Uani 1 1 d . . . . .
H47 H -0.0315 0.4996 0.6539 0.035 Uiso 1 1 calc R U . . .
C48 C 0.08555(16) 0.58560(17) 0.69775(12) 0.0252(5) Uani 1 1 d . . . . .
C49 C 0.24872(16) 0.32364(16) 0.84504(12) 0.0247(5) Uani 1 1 d . . . . .
H49 H 0.2142 0.2597 0.8288 0.030 Uiso 1 1 calc R U . . .
C50 C 0.24942(18) 0.34571(18) 0.92627(12) 0.0298(5) Uani 1 1 d . . . . .
H50A H 0.2869 0.4069 0.9440 0.036 Uiso 1 1 calc R U . . .
H50B H 0.1841 0.3518 0.9415 0.036 Uiso 1 1 calc R U . . .
C51 C 0.2901(2) 0.2709(2) 0.95963(16) 0.0446(7) Uani 1 1 d . . . . .
H51A H 0.2533 0.2100 0.9424 0.067 Uiso 1 1 calc R U . . .
H51B H 0.2874 0.2880 1.0114 0.067 Uiso 1 1 calc R U . . .
H51C H 0.3558 0.2664 0.9466 0.067 Uiso 1 1 calc R U . . .
C52 C 0.59804(16) 0.44167(16) 0.84895(12) 0.0240(4) Uani 1 1 d . . . . .
H52 H 0.6551 0.4083 0.8357 0.029 Uiso 1 1 calc R U . . .
C53 C 0.60156(18) 0.47215(17) 0.92995(12) 0.0287(5) Uani 1 1 d . . . . .
H53A H 0.6554 0.5206 0.9449 0.034 Uiso 1 1 calc R U . . .
H53B H 0.5432 0.5008 0.9448 0.034 Uiso 1 1 calc R U . . .
C54 C 0.6117(2) 0.39072(19) 0.96715(13) 0.0362(6) Uani 1 1 d . . . . .
H54A H 0.5563 0.3446 0.9552 0.054 Uiso 1 1 calc R U . . .
H54B H 0.6168 0.4142 1.0186 0.054 Uiso 1 1 calc R U . . .
H54C H 0.6684 0.3609 0.9516 0.054 Uiso 1 1 calc R U . . .
C55 C 0.50979(17) 0.76515(16) 0.83271(12) 0.0268(5) Uani 1 1 d . . . . .
H55 H 0.5419 0.8178 0.8131 0.032 Uiso 1 1 calc R U . . .
C56 C 0.5192(2) 0.79425(18) 0.91352(13) 0.0342(6) Uani 1 1 d . . . . .
H56A H 0.4820 0.7468 0.9347 0.041 Uiso 1 1 calc R U . . .
H56B H 0.5860 0.7957 0.9290 0.041 Uiso 1 1 calc R U . . .
C57 C 0.4859(3) 0.8889(2) 0.94015(17) 0.0486(7) Uani 1 1 d . . . . .
H57A H 0.5208 0.9356 0.9178 0.073 Uiso 1 1 calc R U . . .
H57B H 0.4967 0.9064 0.9917 0.073 Uiso 1 1 calc R U . . .
H57C H 0.4184 0.8864 0.9283 0.073 Uiso 1 1 calc R U . . .
C58 C 0.16104(17) 0.65178(17) 0.84282(12) 0.0270(5) Uani 1 1 d . . . . .
H58 H 0.1024 0.6762 0.8276 0.032 Uiso 1 1 calc R U . . .
C59 C 0.16751(19) 0.67417(19) 0.92399(13) 0.0335(5) Uani 1 1 d . . . . .
H59A H 0.1168 0.6352 0.9420 0.040 Uiso 1 1 calc R U . . .
H59B H 0.2286 0.6574 0.9405 0.040 Uiso 1 1 calc R U . . .
C60 C 0.1590(3) 0.7765(2) 0.95441(18) 0.0520(8) Uani 1 1 d . . . . .
H60A H 0.2110 0.8153 0.9387 0.078 Uiso 1 1 calc R U . . .
H60B H 0.1616 0.7870 1.0063 0.078 Uiso 1 1 calc R U . . .
H60C H 0.0989 0.7937 0.9379 0.078 Uiso 1 1 calc R U . . .
C61 C -0.04670(17) 0.1108(2) 0.57057(16) 0.0367(6) Uani 1 1 d . . . . .
H61A H -0.0683 0.1127 0.6188 0.055 Uiso 1 1 calc R U . . .
H61B H -0.0910 0.0682 0.5365 0.055 Uiso 1 1 calc R U . . .
H61C H -0.0434 0.1740 0.5601 0.055 Uiso 1 1 calc R U . . .
C62 C 0.2874(2) -0.0365(2) 0.56535(18) 0.0466(8) Uani 1 1 d . . . . .
H62A H 0.3381 0.0046 0.5505 0.070 Uiso 1 1 calc R U . . .
H62B H 0.2807 -0.0975 0.5324 0.070 Uiso 1 1 calc R U . . .
H62C H 0.3026 -0.0455 0.6133 0.070 Uiso 1 1 calc R U . . .
C63 C 0.72272(19) 0.07865(19) 0.62106(17) 0.0392(6) Uani 1 1 d . . . . .
H63A H 0.7297 0.0851 0.6726 0.059 Uiso 1 1 calc R U . . .
H63B H 0.7586 0.0280 0.5976 0.059 Uiso 1 1 calc R U . . .
H63C H 0.6560 0.0637 0.6061 0.059 Uiso 1 1 calc R U . . .
C64 C 0.8342(3) 0.3207(3) 0.51738(19) 0.0568(9) Uani 1 1 d . . . . .
H64A H 0.7944 0.2616 0.5003 0.085 Uiso 1 1 calc R U . . .
H64B H 0.8947 0.3181 0.4942 0.085 Uiso 1 1 calc R U . . .
H64C H 0.8026 0.3730 0.5061 0.085 Uiso 1 1 calc R U . . .
C65 C 0.7508(6) 0.7642(7) 0.5221(5) 0.0411(18) Uani 0.5 1 d . . P A 1
H65A H 0.7931 0.7640 0.5629 0.062 Uiso 0.5 1 calc R U P A 1
H65B H 0.7876 0.7827 0.4838 0.062 Uiso 0.5 1 calc R U P A 1
H65C H 0.7181 0.7012 0.5055 0.062 Uiso 0.5 1 calc R U P A 1
C66 C 0.49669(19) 0.86713(19) 0.47611(13) 0.0331(5) Uani 1 1 d . . . . .
H66A H 0.5483 0.8301 0.4587 0.050 Uiso 1 1 calc R U . . .
H66B H 0.4891 0.9140 0.4469 0.050 Uiso 1 1 calc R U . . .
H66C H 0.4382 0.8254 0.4733 0.050 Uiso 1 1 calc R U . . .
C67 C 0.0068(2) 0.8668(2) 0.60150(18) 0.0433(7) Uani 1 1 d . . . . .
H67A H 0.0088 0.8940 0.6524 0.065 Uiso 1 1 calc R U . . .
H67B H -0.0323 0.9022 0.5761 0.065 Uiso 1 1 calc R U . . .
H67C H 0.0708 0.8699 0.5841 0.065 Uiso 1 1 calc R U . . .
C68 C -0.1195(2) 0.5785(2) 0.50954(17) 0.0494(8) Uani 1 1 d . . . . .
H68A H -0.0940 0.6357 0.4943 0.074 Uiso 1 1 calc R U . . .
H68B H -0.1830 0.5586 0.4882 0.074 Uiso 1 1 calc R U . . .
H68C H -0.0786 0.5285 0.4944 0.074 Uiso 1 1 calc R U . . .
C71 C 0.4794(6) 0.4721(5) 0.5246(4) 0.0673(18) Uani 0.5 1 d D U P B -1
C72 C 0.5468(7) 0.4285(8) 0.4854(5) 0.071(3) Uani 0.5 1 d D U P B -1
H72 H 0.5649 0.3706 0.4939 0.085 Uiso 0.5 1 calc R U P B -1
C73 C 0.5907(6) 0.4708(6) 0.4307(4) 0.076(2) Uani 0.5 1 d D U P B -1
H73 H 0.6378 0.4415 0.4027 0.091 Uiso 0.5 1 calc R U P B -1
C74 C 0.5607(9) 0.5584(10) 0.4202(6) 0.095(4) Uani 0.5 1 d D U P B -1
H74 H 0.5873 0.5896 0.3853 0.114 Uiso 0.5 1 calc R U P B -1
C75 C 0.4951(7) 0.5935(6) 0.4608(5) 0.084(3) Uani 0.5 1 d D U P B -1
H75 H 0.4746 0.6511 0.4536 0.101 Uiso 0.5 1 calc R U P B -1
C76 C 0.4521(10) 0.5529(9) 0.5145(7) 0.086(4) Uani 0.5 1 d D U P B -1
H76 H 0.4051 0.5825 0.5424 0.103 Uiso 0.5 1 calc R U P B -1
C77 C 0.4346(7) 0.4267(10) 0.5811(6) 0.086(4) Uani 0.5 1 d D U P B -1
H77A H 0.3993 0.3670 0.5564 0.103 Uiso 0.5 1 calc R U P B -1
H77B H 0.4865 0.4096 0.6094 0.103 Uiso 0.5 1 calc R U P B -1
C78 C 0.3709(6) 0.4747(7) 0.6316(6) 0.080(2) Uani 0.5 1 d D U P B -1
H78A H 0.4024 0.5356 0.6560 0.120 Uiso 0.5 1 calc R U P B -1
H78B H 0.3541 0.4360 0.6666 0.120 Uiso 0.5 1 calc R U P B -1
H78C H 0.3137 0.4845 0.6061 0.120 Uiso 0.5 1 calc R U P B -1
C81 C 0.6995(4) 0.9828(4) 0.8223(3) 0.1107(19) Uani 1 1 d D U . . .
C82 C 0.7136(5) 1.0505(4) 0.8824(4) 0.132(3) Uani 1 1 d D U . . .
H82 H 0.7623 1.0492 0.9165 0.158 Uiso 1 1 calc R U . . .
C83 C 0.6527(5) 1.1236(5) 0.8923(4) 0.128(2) Uani 1 1 d D U . . .
H83 H 0.6606 1.1715 0.9340 0.153 Uiso 1 1 calc R U . . .
C84 C 0.5821(6) 1.1261(4) 0.8422(4) 0.121(2) Uani 1 1 d D U . . .
H84 H 0.5424 1.1756 0.8481 0.145 Uiso 1 1 calc R U . . .
C85 C 0.5725(5) 1.0569(4) 0.7862(3) 0.1111(19) Uani 1 1 d D U . . .
H85 H 0.5232 1.0564 0.7520 0.133 Uiso 1 1 calc R U . . .
C86 C 0.6312(4) 0.9840(4) 0.7742(3) 0.0934(15) Uani 1 1 d D U . . .
H86 H 0.6224 0.9362 0.7324 0.112 Uiso 1 1 calc R U . . .
C87 C 0.7650(6) 0.9046(6) 0.8118(5) 0.159(3) Uani 1 1 d D U . . .
H87A H 0.7981 0.9074 0.8580 0.191 Uiso 1 1 calc R U . . .
H87B H 0.7248 0.8440 0.8006 0.191 Uiso 1 1 calc R U . . .
C88 C 0.8382(8) 0.9015(11) 0.7570(7) 0.249(7) Uani 1 1 d D U . . .
H88A H 0.8077 0.8996 0.7105 0.373 Uiso 1 1 calc R U . . .
H88B H 0.8711 0.8452 0.7551 0.373 Uiso 1 1 calc R U . . .
H88C H 0.8835 0.9576 0.7694 0.373 Uiso 1 1 calc R U . . .
C91 C -0.0984(6) 0.4899(10) 0.8699(8) 0.210(5) Uani 1 1 d D U . . .
C92 C -0.0827(7) 0.5526(11) 0.9340(7) 0.218(5) Uani 1 1 d D U . . .
H92 H -0.0630 0.5343 0.9763 0.261 Uiso 1 1 calc R U . . .
C93 C -0.0987(7) 0.6485(11) 0.9314(8) 0.235(5) Uani 1 1 d D U . . .
H93 H -0.0879 0.6916 0.9754 0.282 Uiso 1 1 calc R U . . .
C94 C -0.1285(8) 0.6902(12) 0.8726(10) 0.266(7) Uani 1 1 d D U . . .
H94 H -0.1379 0.7540 0.8733 0.320 Uiso 1 1 calc R U . . .
C95 C -0.1386(8) 0.6224(12) 0.8213(9) 0.264(6) Uani 1 1 d D U . . .
H95 H -0.1590 0.6368 0.7777 0.317 Uiso 1 1 calc R U . . .
C96 C -0.1240(6) 0.5259(10) 0.8184(6) 0.177(4) Uani 1 1 d D U . . .
H96 H -0.1345 0.4847 0.7735 0.213 Uiso 1 1 calc R U . . .
C97 C -0.0896(8) 0.3908(10) 0.8519(9) 0.243(6) Uani 1 1 d D U . . .
H97A H -0.0223 0.3901 0.8404 0.291 Uiso 1 1 calc R U . . .
H97B H -0.0928 0.3734 0.8990 0.291 Uiso 1 1 calc R U . . .
C98 C -0.1298(12) 0.3079(11) 0.8073(9) 0.285(8) Uani 1 1 d D U . . .
H98A H -0.0966 0.2549 0.8154 0.428 Uiso 1 1 calc R U . . .
H98B H -0.1964 0.2969 0.8175 0.428 Uiso 1 1 calc R U . . .
H98C H -0.1244 0.3140 0.7577 0.428 Uiso 1 1 calc R U . . .
C101 C 0.1418(8) 0.0184(6) 0.8360(5) 0.151(3) Uani 1 1 d . U . . .
C102 C 0.1016(6) 0.0746(5) 0.7983(4) 0.121(2) Uani 1 1 d . U . . .
H102 H 0.1162 0.0710 0.7500 0.145 Uiso 1 1 calc R U . . .
C103 C 0.0392(7) 0.1376(8) 0.8289(6) 0.169(4) Uani 1 1 d . U . . .
H103 H 0.0121 0.1751 0.8003 0.202 Uiso 1 1 calc R U . . .
C104 C 0.0167(10) 0.1471(10) 0.8941(7) 0.207(5) Uani 1 1 d . U . . .
H104 H -0.0231 0.1935 0.9138 0.249 Uiso 1 1 calc R U . . .
C105 C 0.0526(10) 0.0864(9) 0.9374(7) 0.199(5) Uani 1 1 d . U . . .
H105 H 0.0319 0.0869 0.9840 0.238 Uiso 1 1 calc R U . . .
C106 C 0.1207(10) 0.0253(8) 0.9069(6) 0.192(5) Uani 1 1 d . U . . .
H106 H 0.1514 -0.0103 0.9352 0.231 Uiso 1 1 calc R U . . .
C107 C 0.2217(9) -0.0391(5) 0.8025(5) 0.170(3) Uani 1 1 d . U . . .
H10A H 0.2078 -0.0583 0.7507 0.203 Uiso 1 1 calc R U . . .
H10B H 0.2207 -0.0970 0.8219 0.203 Uiso 1 1 calc R U . . .
C108 C 0.3256(9) 0.0144(7) 0.8150(6) 0.183(4) Uani 1 1 d . U . . .
H10C H 0.3262 0.0752 0.8008 0.275 Uiso 1 1 calc R U . . .
H10D H 0.3696 -0.0237 0.7867 0.275 Uiso 1 1 calc R U . . .
H10E H 0.3447 0.0243 0.8654 0.275 Uiso 1 1 calc R U . . .
C165 C 0.7705(6) 0.8013(7) 0.5503(5) 0.048(2) Uani 0.5 1 d . . P A 2
H16D H 0.7968 0.8257 0.5986 0.073 Uiso 0.5 1 calc R U P A 2
H16E H 0.8122 0.8241 0.5163 0.073 Uiso 0.5 1 calc R U P A 2
H16F H 0.7649 0.7324 0.5407 0.073 Uiso 0.5 1 calc R U P A 2

loop_
_atom_site_aniso_label
_atom_site_aniso_U_11
_atom_site_aniso_U_22
_atom_site_aniso_U_33
_atom_site_aniso_U_23
_atom_site_aniso_U_13
_atom_site_aniso_U_12
O1 0.0196(8) 0.0273(8) 0.0365(9) 0.0028(7) -0.0065(6) 0.0041(6)
O2 0.0219(8) 0.0241(8) 0.0348(9) 0.0015(6) -0.0048(6) 0.0055(6)
O3 0.0271(9) 0.0271(9) 0.0484(10) 0.0054(7) 0.0070(7) 0.0081(7)
O4 0.0316(10) 0.0385(11) 0.0580(12) 0.0084(9) 0.0142(9) 0.0043(8)
O5 0.0244(9) 0.0476(11) 0.0529(11) 0.0336(9) 0.0076(8) 0.0117(8)
O6 0.0304(8) 0.0238(8) 0.0308(8) 0.0119(6) -0.0032(6) 0.0064(6)
O7 0.0275(9) 0.0331(9) 0.0495(11) 0.0209(8) -0.0068(7) 0.0073(7)
O8 0.0245(9) 0.0399(10) 0.0523(11) 0.0172(9) -0.0102(8) 0.0052(7)
C1 0.0217(10) 0.0268(11) 0.0241(10) 0.0083(9) 0.0024(8) 0.0053(8)
C2 0.0264(11) 0.0275(12) 0.0238(10) 0.0069(9) 0.0027(8) 0.0062(9)
C3 0.0233(10) 0.0276(12) 0.0265(11) 0.0074(9) 0.0044(8) 0.0082(9)
C4 0.0214(10) 0.0274(11) 0.0294(11) 0.0096(9) 0.0012(8) 0.0065(8)
C5 0.0199(10) 0.0280(12) 0.0271(11) 0.0068(9) -0.0013(8) 0.0044(8)
C6 0.0201(10) 0.0239(11) 0.0272(11) 0.0072(9) 0.0019(8) 0.0041(8)
C7 0.0219(10) 0.0234(11) 0.0242(10) 0.0080(8) -0.0004(8) 0.0034(8)
C8 0.0188(10) 0.0249(11) 0.0298(11) 0.0096(9) -0.0008(8) 0.0046(8)
C9 0.0198(10) 0.0258(11) 0.0275(11) 0.0090(9) -0.0030(8) 0.0019(8)
C10 0.0226(10) 0.0218(11) 0.0262(10) 0.0073(8) 0.0001(8) 0.0034(8)
C11 0.0199(10) 0.0251(11) 0.0268(11) 0.0083(9) -0.0006(8) 0.0056(8)
C12 0.0213(10) 0.0234(11) 0.0239(10) 0.0079(8) -0.0008(8) 0.0023(8)
C13 0.0215(10) 0.0236(11) 0.0249(10) 0.0079(8) -0.0028(8) 0.0037(8)
C14 0.0231(11) 0.0247(11) 0.0237(10) 0.0054(8) -0.0029(8) 0.0043(8)
C15 0.0215(10) 0.0228(11) 0.0239(10) 0.0071(8) -0.0031(8) 0.0042(8)
C16 0.0255(11) 0.0232(11) 0.0225(10) 0.0094(8) -0.0046(8) 0.0050(8)
C17 0.0267(11) 0.0238(11) 0.0213(10) 0.0073(8) -0.0028(8) 0.0054(8)
C18 0.0266(11) 0.0230(11) 0.0227(10) 0.0086(8) -0.0020(8) 0.0062(8)
C19 0.0207(10) 0.0260(11) 0.0239(10) 0.0072(8) -0.0046(8) 0.0052(8)
C20 0.0198(10) 0.0273(12) 0.0287(11) 0.0067(9) -0.0030(8) 0.0041(8)
C21 0.0239(11) 0.0282(12) 0.0337(12) 0.0054(9) -0.0014(9) 0.0078(9)
C22 0.0231(11) 0.0336(13) 0.0401(13) 0.0105(10) 0.0050(10) 0.0064(9)
C23 0.0245(11) 0.0291(12) 0.0372(13) 0.0126(10) 0.0017(9) 0.0048(9)
C24 0.0200(10) 0.0273(11) 0.0268(11) 0.0095(9) -0.0038(8) 0.0054(8)
C25 0.0197(10) 0.0250(11) 0.0278(11) 0.0085(9) -0.0040(8) 0.0029(8)
C26 0.0196(10) 0.0278(11) 0.0278(11) 0.0099(9) -0.0010(8) 0.0041(8)
C27 0.0208(10) 0.0249(11) 0.0294(11) 0.0102(9) -0.0052(8) 0.0037(8)
C28 0.0211(10) 0.0232(11) 0.0288(11) 0.0065(9) -0.0065(8) 0.0026(8)
C29 0.0263(11) 0.0260(11) 0.0247(11) 0.0061(9) -0.0066(8) 0.0034(9)
C30 0.0220(10) 0.0242(11) 0.0264(11) 0.0084(9) -0.0070(8) 0.0025(8)
C31 0.0236(11) 0.0232(11) 0.0286(11) 0.0092(9) -0.0048(8) 0.0036(8)
C32 0.0206(10) 0.0278(12) 0.0378(12) 0.0152(10) -0.0034(9) 0.0055(9)
C33 0.0228(11) 0.0278(12) 0.0350(12) 0.0145(10) -0.0014(9) 0.0014(9)
C34 0.0267(11) 0.0218(11) 0.0294(11) 0.0100(9) -0.0044(9) 0.0050(8)
C35 0.0250(11) 0.0243(11) 0.0303(11) 0.0080(9) -0.0042(9) 0.0086(9)
C36 0.0236(11) 0.0236(11) 0.0278(11) 0.0078(9) -0.0036(8) 0.0035(8)
C37 0.0246(11) 0.0235(11) 0.0286(11) 0.0083(9) -0.0017(9) 0.0074(8)
C38 0.0256(11) 0.0248(11) 0.0277(11) 0.0083(9) -0.0021(9) 0.0081(9)
C39 0.0247(11) 0.0229(11) 0.0286(11) 0.0074(8) -0.0008(9) 0.0082(8)
C40 0.0291(11) 0.0208(11) 0.0269(11) 0.0051(8) 0.0021(9) 0.0091(9)
C41 0.0328(12) 0.0228(11) 0.0246(11) 0.0051(8) -0.0016(9) 0.0079(9)
C42 0.0276(11) 0.0213(11) 0.0273(11) 0.0047(8) -0.0022(9) 0.0083(8)
C43 0.0228(11) 0.0278(11) 0.0272(11) 0.0068(9) 0.0016(8) 0.0092(9)
C44 0.0223(11) 0.0279(12) 0.0359(12) 0.0119(10) 0.0010(9) 0.0069(9)
C45 0.0231(11) 0.0339(13) 0.0359(12) 0.0140(10) 0.0010(9) 0.0111(9)
C46 0.0198(11) 0.0331(13) 0.0401(13) 0.0115(10) -0.0023(9) 0.0066(9)
C47 0.0231(11) 0.0292(12) 0.0360(12) 0.0102(10) -0.0008(9) 0.0052(9)
C48 0.0229(10) 0.0281(12) 0.0270(11) 0.0080(9) 0.0012(8) 0.0094(9)
C49 0.0270(11) 0.0254(11) 0.0235(11) 0.0077(8) 0.0012(8) 0.0051(9)
C50 0.0324(12) 0.0366(13) 0.0236(11) 0.0114(9) 0.0025(9) 0.0088(10)
C51 0.0520(17) 0.0506(17) 0.0370(14) 0.0187(13) 0.0028(12) 0.0144(14)
C52 0.0258(11) 0.0238(11) 0.0234(10) 0.0074(8) -0.0052(8) 0.0042(8)
C53 0.0351(12) 0.0286(12) 0.0228(11) 0.0073(9) -0.0093(9) 0.0033(9)
C54 0.0476(15) 0.0361(14) 0.0272(12) 0.0116(10) -0.0100(11) 0.0082(11)
C55 0.0302(12) 0.0228(11) 0.0277(11) 0.0059(9) -0.0059(9) 0.0043(9)
C56 0.0404(14) 0.0310(13) 0.0296(12) 0.0029(10) -0.0096(10) 0.0042(10)
C57 0.064(2) 0.0390(16) 0.0396(15) -0.0012(12) -0.0054(14) 0.0123(14)
C58 0.0291(12) 0.0272(12) 0.0268(11) 0.0068(9) 0.0031(9) 0.0100(9)
C59 0.0381(13) 0.0361(14) 0.0275(12) 0.0065(10) 0.0066(10) 0.0093(11)
C60 0.065(2) 0.0451(17) 0.0441(16) -0.0002(13) 0.0120(15) 0.0141(15)
C61 0.0202(11) 0.0383(14) 0.0479(15) -0.0006(11) -0.0094(10) 0.0069(10)
C62 0.0299(13) 0.0422(16) 0.0593(18) -0.0144(13) -0.0136(12) 0.0178(12)
C63 0.0294(13) 0.0280(13) 0.0616(18) 0.0101(12) 0.0048(12) 0.0071(10)
C64 0.056(2) 0.064(2) 0.0513(19) 0.0127(16) 0.0203(15) 0.0060(16)
C65 0.028(4) 0.058(5) 0.052(5) 0.036(4) 0.014(3) 0.020(3)
C66 0.0380(13) 0.0341(13) 0.0301(12) 0.0121(10) -0.0029(10) 0.0069(10)
C67 0.0378(14) 0.0355(15) 0.0623(18) 0.0251(13) -0.0106(13) 0.0042(11)
C68 0.0435(16) 0.0500(18) 0.0512(17) 0.0000(14) -0.0182(13) 0.0140(13)
C71 0.080(4) 0.052(4) 0.065(4) 0.010(3) -0.042(3) -0.007(3)
C72 0.096(6) 0.035(4) 0.083(6) 0.018(4) -0.038(4) 0.007(4)
C73 0.097(6) 0.059(4) 0.067(4) 0.009(3) -0.030(4) 0.000(4)
C74 0.141(10) 0.073(6) 0.064(6) 0.003(5) -0.045(6) 0.005(5)
C75 0.128(7) 0.047(4) 0.073(5) 0.008(3) -0.043(4) 0.010(4)
C76 0.116(8) 0.052(5) 0.086(7) 0.012(4) -0.049(5) 0.005(5)
C77 0.077(6) 0.090(8) 0.094(8) 0.034(6) -0.029(6) 0.008(5)
C78 0.057(4) 0.074(5) 0.114(7) 0.029(5) -0.011(4) 0.008(4)
C81 0.118(4) 0.098(4) 0.101(4) -0.003(3) -0.006(3) -0.013(3)
C82 0.156(6) 0.100(4) 0.125(5) -0.010(4) -0.019(4) 0.009(4)
C83 0.170(6) 0.096(4) 0.110(4) 0.002(4) 0.006(4) 0.016(4)
C84 0.183(7) 0.078(4) 0.107(4) 0.032(3) 0.000(4) 0.010(4)
C85 0.165(6) 0.076(3) 0.099(4) 0.038(3) 0.016(4) 0.001(3)
C86 0.128(4) 0.072(3) 0.075(3) 0.017(2) 0.006(3) -0.026(3)
C87 0.141(6) 0.153(7) 0.165(7) -0.013(5) 0.014(5) 0.015(5)
C88 0.155(9) 0.338(18) 0.210(11) -0.033(11) 0.064(8) -0.018(10)
C91 0.181(8) 0.237(7) 0.203(7) 0.030(5) 0.014(6) 0.008(6)
C92 0.203(8) 0.243(7) 0.196(7) 0.019(6) 0.034(6) 0.014(6)
C93 0.212(9) 0.256(8) 0.241(8) 0.053(6) 0.058(7) 0.025(7)
C94 0.260(11) 0.277(9) 0.258(9) 0.044(7) 0.030(7) 0.024(7)
C95 0.247(10) 0.262(8) 0.274(9) 0.039(6) 0.022(7) 0.014(7)
C96 0.113(5) 0.227(7) 0.181(6) 0.030(5) 0.009(5) -0.010(5)
C97 0.209(9) 0.246(7) 0.263(9) 0.034(6) -0.001(7) 0.014(6)
C98 0.275(14) 0.289(11) 0.280(13) 0.032(9) -0.128(11) 0.051(9)
C101 0.230(8) 0.112(5) 0.121(5) 0.040(4) 0.037(5) 0.028(5)
C102 0.128(5) 0.110(5) 0.129(5) 0.041(4) 0.035(4) -0.013(4)
C103 0.126(6) 0.205(8) 0.190(8) 0.064(6) 0.073(6) 0.022(6)
C104 0.220(11) 0.215(11) 0.212(9) 0.082(7) 0.115(8) 0.044(9)
C105 0.249(12) 0.162(9) 0.191(9) 0.041(7) 0.085(8) 0.027(8)
C106 0.307(13) 0.149(8) 0.134(6) 0.041(5) 0.068(7) 0.048(8)
C107 0.282(9) 0.074(4) 0.142(6) -0.014(4) 0.015(6) 0.040(5)
C108 0.258(10) 0.142(8) 0.158(8) 0.035(6) -0.050(7) 0.064(6)
C165 0.026(4) 0.066(6) 0.068(6) 0.042(5) 0.011(4) 0.016(4)

loop_
_atom_type_symbol
_atom_type_description
_atom_type_scat_dispersion_real
_atom_type_scat_dispersion_imag
_atom_type_scat_source
C C 0.0181 0.0091 'International Tables Vol C Tables 4.2.6.8 and 6.1.1.4'
H H 0.0000 0.0000 'International Tables Vol C Tables 4.2.6.8 and 6.1.1.4'
O O 0.0492 0.0322 'International Tables Vol C Tables 4.2.6.8 and 6.1.1.4'

loop_
_geom_angle_atom_site_label_1
_geom_angle_atom_site_label_2
_geom_angle_atom_site_label_3
_geom_angle
C9 O1 C61 116.26(18)
C10 O2 C62 116.31(18)
C21 O3 C63 116.8(2)
C22 O4 C64 113.0(2)
C33 O5 C165 115.6(4)
C33 O5 C65 115.8(4)
C34 O6 C66 112.41(18)
C45 O7 C67 117.2(2)
C46 O8 C68 113.9(2)
C2 C1 C6 119.1(2)
C2 C1 C49 121.9(2)
C6 C1 C49 118.7(2)
C1 C2 C3 122.2(2)
C1 C2 H2 118.9
C3 C2 H2 118.9
C2 C3 C4 118.8(2)
C2 C3 C58 121.6(2)
C4 C3 C58 119.3(2)
C5 C4 C3 118.8(2)
C5 C4 C48 120.5(2)
C3 C4 C48 120.6(2)
C4 C5 C6 122.1(2)
C4 C5 H5 119.0
C6 C5 H5 119.0
C5 C6 C1 118.8(2)
C5 C6 C7 119.6(2)
C1 C6 C7 121.5(2)
C12 C7 C8 118.7(2)
C12 C7 C6 122.8(2)
C8 C7 C6 118.41(19)
C9 C8 C7 122.0(2)
C9 C8 H8 119.0
C7 C8 H8 119.0
O1 C9 C8 125.3(2)
O1 C9 C10 115.5(2)
C8 C9 C10 119.2(2)
O2 C10 C11 125.2(2)
O2 C10 C9 115.24(19)
C11 C10 C9 119.6(2)
C10 C11 C12 121.9(2)
C10 C11 H11 119.1
C12 C11 H11 119.1
C11 C12 C7 118.7(2)
C11 C12 C13 118.14(19)
C7 C12 C13 123.0(2)
C14 C13 C18 118.6(2)
C14 C13 C12 119.2(2)
C18 C13 C12 122.2(2)
C13 C14 C15 122.0(2)
C13 C14 H14 119.0
C15 C14 H14 119.0
C14 C15 C16 119.1(2)
C14 C15 C19 119.3(2)
C16 C15 C19 121.5(2)
C17 C16 C15 118.8(2)
C17 C16 C52 123.6(2)
C15 C16 C52 117.2(2)
C16 C17 C18 122.2(2)
C16 C17 H17 118.9
C18 C17 H17 118.9
C17 C18 C13 119.3(2)
C17 C18 C49 122.5(2)
C13 C18 C49 118.0(2)
C20 C19 C24 119.8(2)
C20 C19 C15 118.6(2)
C24 C19 C15 121.5(2)
C21 C20 C19 121.2(2)
C21 C20 H20 119.4
C19 C20 H20 119.4
O3 C21 C20 124.2(2)
O3 C21 C22 116.8(2)
C20 C21 C22 119.0(2)
C23 C22 O4 119.2(2)
C23 C22 C21 120.1(2)
O4 C22 C21 120.5(2)
C22 C23 C24 121.7(2)
C22 C23 H23 119.1
C24 C23 H23 119.1
C23 C24 C19 118.2(2)
C23 C24 C25 120.0(2)
C19 C24 C25 121.8(2)
C26 C25 C30 118.9(2)
C26 C25 C24 120.2(2)
C30 C25 C24 120.8(2)
C25 C26 C27 121.8(2)
C25 C26 H26 119.1
C27 C26 H26 119.1
C26 C27 C28 119.0(2)
C26 C27 C31 119.5(2)
C28 C27 C31 121.5(2)
C29 C28 C27 119.0(2)
C29 C28 C55 121.6(2)
C27 C28 C55 119.2(2)
C30 C29 C28 122.3(2)
C30 C29 H29 118.9
C28 C29 H29 118.9
C29 C30 C25 118.9(2)
C29 C30 C52 121.5(2)
C25 C30 C52 119.3(2)
C32 C31 C36 119.7(2)
C32 C31 C27 118.4(2)
C36 C31 C27 121.8(2)
C33 C32 C31 121.8(2)
C33 C32 H32 119.1
C31 C32 H32 119.1
O5 C33 C32 125.4(2)
O5 C33 C34 116.1(2)
C32 C33 C34 118.5(2)
C35 C34 O6 119.8(2)
C35 C34 C33 119.7(2)
O6 C34 C33 120.5(2)
C34 C35 C36 122.7(2)
C34 C35 H35 118.6
C36 C35 H35 118.6
C35 C36 C31 117.6(2)
C35 C36 C37 118.5(2)
C31 C36 C37 123.7(2)
C38 C37 C42 118.6(2)
C38 C37 C36 119.6(2)
C42 C37 C36 121.8(2)
C39 C38 C37 121.9(2)
C39 C38 H38 119.1
C37 C38 H38 119.1
C38 C39 C40 119.4(2)
C38 C39 C43 119.9(2)
C40 C39 C43 120.6(2)
C41 C40 C39 118.5(2)
C41 C40 C58 123.4(2)
C39 C40 C58 117.8(2)
C40 C41 C42 122.4(2)
C40 C41 H41 118.8
C42 C41 H41 118.8
C41 C42 C37 119.1(2)
C41 C42 C55 122.9(2)
C37 C42 C55 117.7(2)
C44 C43 C48 119.7(2)
C44 C43 C39 118.5(2)
C48 C43 C39 121.7(2)
C45 C44 C43 121.4(2)
C45 C44 H44 119.3
C43 C44 H44 119.3
O7 C45 C44 124.5(2)
O7 C45 C46 116.4(2)
C44 C45 C46 119.1(2)
C47 C46 O8 118.9(2)
C47 C46 C45 120.0(2)
O8 C46 C45 121.0(2)
C46 C47 C48 121.0(2)
C46 C47 H47 119.5
C48 C47 H47 119.5
C43 C48 C47 118.6(2)
C43 C48 C4 121.7(2)
C47 C48 C4 119.6(2)
C1 C49 C18 104.51(17)
C1 C49 C50 114.89(19)
C18 C49 C50 115.49(19)
C1 C49 H49 107.1
C18 C49 H49 107.1
C50 C49 H49 107.1
C51 C50 C49 113.2(2)
C51 C50 H50A 108.9
C49 C50 H50A 108.9
C51 C50 H50B 108.9
C49 C50 H50B 108.9
H50A C50 H50B 107.8
C50 C51 H51A 109.5
C50 C51 H51B 109.5
H51A C51 H51B 109.5
C50 C51 H51C 109.5
H51A C51 H51C 109.5
H51B C51 H51C 109.5
C30 C52 C16 103.78(17)
C30 C52 C53 114.55(19)
C16 C52 C53 115.70(19)
C30 C52 H52 107.5
C16 C52 H52 107.5
C53 C52 H52 107.5
C54 C53 C52 112.6(2)
C54 C53 H53A 109.1
C52 C53 H53A 109.1
C54 C53 H53B 109.1
C52 C53 H53B 109.1
H53A C53 H53B 107.8
C53 C54 H54A 109.5
C53 C54 H54B 109.5
H54A C54 H54B 109.5
C53 C54 H54C 109.5
H54A C54 H54C 109.5
H54B C54 H54C 109.5
C42 C55 C28 104.18(18)
C42 C55 C56 115.7(2)
C28 C55 C56 115.11(19)
C42 C55 H55 107.1
C28 C55 H55 107.1
C56 C55 H55 107.1
C57 C56 C55 112.2(2)
C57 C56 H56A 109.2
C55 C56 H56A 109.2
C57 C56 H56B 109.2
C55 C56 H56B 109.2
H56A C56 H56B 107.9
C56 C57 H57A 109.5
C56 C57 H57B 109.5
H57A C57 H57B 109.5
C56 C57 H57C 109.5
H57A C57 H57C 109.5
H57B C57 H57C 109.5
C3 C58 C40 103.47(18)
C3 C58 C59 115.3(2)
C40 C58 C59 115.4(2)
C3 C58 H58 107.4
C40 C58 H58 107.4
C59 C58 H58 107.4
C60 C59 C58 112.5(2)
C60 C59 H59A 109.1
C58 C59 H59A 109.1
C60 C59 H59B 109.1
C58 C59 H59B 109.1
H59A C59 H59B 107.8
C59 C60 H60A 109.5
C59 C60 H60B 109.5
H60A C60 H60B 109.5
C59 C60 H60C 109.5
H60A C60 H60C 109.5
H60B C60 H60C 109.5
O1 C61 H61A 109.5
O1 C61 H61B 109.5
H61A C61 H61B 109.5
O1 C61 H61C 109.5
H61A C61 H61C 109.5
H61B C61 H61C 109.5
O2 C62 H62A 109.5
O2 C62 H62B 109.5
H62A C62 H62B 109.5
O2 C62 H62C 109.5
H62A C62 H62C 109.5
H62B C62 H62C 109.5
O3 C63 H63A 109.5
O3 C63 H63B 109.5
H63A C63 H63B 109.5
O3 C63 H63C 109.5
H63A C63 H63C 109.5
H63B C63 H63C 109.5
O4 C64 H64A 109.5
O4 C64 H64B 109.5
H64A C64 H64B 109.5
O4 C64 H64C 109.5
H64A C64 H64C 109.5
H64B C64 H64C 109.5
O5 C65 H65A 109.5
O5 C65 H65B 109.5
H65A C65 H65B 109.5
O5 C65 H65C 109.5
H65A C65 H65C 109.5
H65B C65 H65C 109.5
O6 C66 H66A 109.5
O6 C66 H66B 109.5
H66A C66 H66B 109.5
O6 C66 H66C 109.5
H66A C66 H66C 109.5
H66B C66 H66C 109.5
O7 C67 H67A 109.5
O7 C67 H67B 109.5
H67A C67 H67B 109.5
O7 C67 H67C 109.5
H67A C67 H67C 109.5
H67B C67 H67C 109.5
O8 C68 H68A 109.5
O8 C68 H68B 109.5
H68A C68 H68B 109.5
O8 C68 H68C 109.5
H68A C68 H68C 109.5
H68B C68 H68C 109.5
C76 C71 C72 122.1(11)
C76 C71 C77 119.1(11)
C72 C71 C77 118.8(9)
C71 C72 C73 119.8(10)
C71 C72 H72 120.1
C73 C72 H72 120.1
C74 C73 C72 117.7(11)
C74 C73 H73 121.2
C72 C73 H73 121.2
C75 C74 C73 117.2(13)
C75 C74 H74 121.4
C73 C74 H74 121.4
C74 C75 C76 125.5(11)
C74 C75 H75 117.3
C76 C75 H75 117.3
C71 C76 C75 117.8(13)
C71 C76 H76 121.1
C75 C76 H76 121.1
C78 C77 C71 122.1(11)
C78 C77 H77A 106.8
C71 C77 H77A 106.8
C78 C77 H77B 106.8
C71 C77 H77B 106.8
H77A C77 H77B 106.7
C77 C78 H78A 109.5
C77 C78 H78B 109.5
H78A C78 H78B 109.5
C77 C78 H78C 109.5
H78A C78 H78C 109.5
H78B C78 H78C 109.5
C86 C81 C82 121.6(7)
C86 C81 C87 120.8(6)
C82 C81 C87 117.6(7)
C81 C82 C83 117.7(7)
C81 C82 H82 121.2
C83 C82 H82 121.2
C84 C83 C82 121.2(7)
C84 C83 H83 119.4
C82 C83 H83 119.4
C85 C84 C83 117.1(7)
C85 C84 H84 121.5
C83 C84 H84 121.5
C84 C85 C86 123.5(7)
C84 C85 H85 118.3
C86 C85 H85 118.3
C81 C86 C85 118.9(6)
C81 C86 H86 120.6
C85 C86 H86 120.6
C88 C87 C81 120.0(9)
C88 C87 H87A 107.3
C81 C87 H87A 107.3
C88 C87 H87B 107.3
C81 C87 H87B 107.3
H87A C87 H87B 106.9
C87 C88 H88A 109.5
C87 C88 H88B 109.5
H88A C88 H88B 109.5
C87 C88 H88C 109.5
H88A C88 H88C 109.5
H88B C88 H88C 109.5
C96 C91 C92 114.8(13)
C96 C91 C97 114.9(14)
C92 C91 C97 130.4(15)
C91 C92 C93 114.4(13)
C91 C92 H92 122.8
C93 C92 H92 122.8
C92 C93 C94 131.1(14)
C92 C93 H93 114.5
C94 C93 H93 114.5
C95 C94 C93 103.6(15)
C95 C94 H94 128.2
C93 C94 H94 128.2
C94 C95 C96 129.5(17)
C94 C95 H95 115.3
C96 C95 H95 115.3
C91 C96 C95 126.6(14)
C91 C96 H96 116.7
C95 C96 H96 116.7
C98 C97 C91 141.6(14)
C98 C97 H97A 101.6
C91 C97 H97A 101.6
C98 C97 H97B 101.6
C91 C97 H97B 101.6
H97A C97 H97B 104.6
C97 C98 H98A 109.5
C97 C98 H98B 109.5
H98A C98 H98B 109.5
C97 C98 H98C 109.5
H98A C98 H98C 109.5
H98B C98 H98C 109.5
C102 C101 C106 118.6(10)
C102 C101 C107 118.7(8)
C106 C101 C107 121.9(10)
C101 C102 C103 121.4(8)
C101 C102 H102 119.3
C103 C102 H102 119.3
C104 C103 C102 122.9(12)
C104 C103 H103 118.5
C102 C103 H103 118.5
C103 C104 C105 119.3(13)
C103 C104 H104 120.3
C105 C104 H104 120.3
C106 C105 C104 117.4(11)
C106 C105 H105 121.3
C104 C105 H105 121.3
C101 C106 C105 120.0(12)
C101 C106 H106 120.0
C105 C106 H106 120.0
C101 C107 C108 115.5(7)
C101 C107 H10A 108.4
C108 C107 H10A 108.4
C101 C107 H10B 108.4
C108 C107 H10B 108.4
H10A C107 H10B 107.5
C107 C108 H10C 109.5
C107 C108 H10D 109.5
H10C C108 H10D 109.5
C107 C108 H10E 109.5
H10C C108 H10E 109.5
H10D C108 H10E 109.5
O5 C165 H16D 109.5
O5 C165 H16E 109.5
H16D C165 H16E 109.5
O5 C165 H16F 109.5
H16D C165 H16F 109.5
H16E C165 H16F 109.5

loop_
_geom_bond_atom_site_label_1
_geom_bond_atom_site_label_2
_geom_bond_distance
O1 C9 1.361(3)
O1 C61 1.427(3)
O2 C10 1.371(3)
O2 C62 1.409(3)
O3 C21 1.369(3)
O3 C63 1.436(3)
O4 C22 1.385(3)
O4 C64 1.407(4)
O5 C33 1.361(3)
O5 C165 1.413(9)
O5 C65 1.485(8)
O6 C34 1.379(3)
O6 C66 1.426(3)
O7 C45 1.366(3)
O7 C67 1.430(3)
O8 C46 1.386(3)
O8 C68 1.437(4)
C1 C2 1.393(3)
C1 C6 1.402(3)
C1 C49 1.514(3)
C2 C3 1.394(3)
C2 H2 0.9500
C3 C4 1.411(3)
C3 C58 1.518(3)
C4 C5 1.395(3)
C4 C48 1.487(3)
C5 C6 1.399(3)
C5 H5 0.9500
C6 C7 1.484(3)
C7 C12 1.407(3)
C7 C8 1.411(3)
C8 C9 1.377(3)
C8 H8 0.9500
C9 C10 1.408(3)
C10 C11 1.379(3)
C11 C12 1.406(3)
C11 H11 0.9500
C12 C13 1.484(3)
C13 C14 1.398(3)
C13 C18 1.404(3)
C14 C15 1.399(3)
C14 H14 0.9500
C15 C16 1.405(3)
C15 C19 1.479(3)
C16 C17 1.393(3)
C16 C52 1.520(3)
C17 C18 1.393(3)
C17 H17 0.9500
C18 C49 1.519(3)
C19 C20 1.403(3)
C19 C24 1.412(3)
C20 C21 1.389(3)
C20 H20 0.9500
C21 C22 1.405(4)
C22 C23 1.381(4)
C23 C24 1.402(3)
C23 H23 0.9500
C24 C25 1.479(3)
C25 C26 1.393(3)
C25 C30 1.412(3)
C26 C27 1.398(3)
C26 H26 0.9500
C27 C28 1.404(3)
C27 C31 1.490(3)
C28 C29 1.393(3)
C28 C55 1.521(3)
C29 C30 1.386(3)
C29 H29 0.9500
C30 C52 1.519(3)
C31 C32 1.395(3)
C31 C36 1.409(3)
C32 C33 1.395(3)
C32 H32 0.9500
C33 C34 1.402(3)
C34 C35 1.375(3)
C35 C36 1.400(3)
C35 H35 0.9500
C36 C37 1.480(3)
C37 C38 1.403(3)
C37 C42 1.407(3)
C38 C39 1.392(3)
C38 H38 0.9500
C39 C40 1.410(3)
C39 C43 1.488(3)
C40 C41 1.392(3)
C40 C58 1.520(3)
C41 C42 1.394(3)
C41 H41 0.9500
C42 C55 1.519(3)
C43 C44 1.397(3)
C43 C48 1.400(3)
C44 C45 1.383(3)
C44 H44 0.9500
C45 C46 1.401(4)
C46 C47 1.385(3)
C47 C48 1.407(3)
C47 H47 0.9500
C49 C50 1.532(3)
C49 H49 1.0000
C50 C51 1.525(4)
C50 H50A 0.9900
C50 H50B 0.9900
C51 H51A 0.9800
C51 H51B 0.9800
C51 H51C 0.9800
C52 C53 1.532(3)
C52 H52 1.0000
C53 C54 1.521(3)
C53 H53A 0.9900
C53 H53B 0.9900
C54 H54A 0.9800
C54 H54B 0.9800
C54 H54C 0.9800
C55 C56 1.528(3)
C55 H55 1.0000
C56 C57 1.499(4)
C56 H56A 0.9900
C56 H56B 0.9900
C57 H57A 0.9800
C57 H57B 0.9800
C57 H57C 0.9800
C58 C59 1.530(3)
C58 H58 1.0000
C59 C60 1.509(4)
C59 H59A 0.9900
C59 H59B 0.9900
C60 H60A 0.9800
C60 H60B 0.9800
C60 H60C 0.9800
C61 H61A 0.9800
C61 H61B 0.9800
C61 H61C 0.9800
C62 H62A 0.9800
C62 H62B 0.9800
C62 H62C 0.9800
C63 H63A 0.9800
C63 H63B 0.9800
C63 H63C 0.9800
C64 H64A 0.9800
C64 H64B 0.9800
C64 H64C 0.9800
C65 H65A 0.9800
C65 H65B 0.9800
C65 H65C 0.9800
C66 H66A 0.9800
C66 H66B 0.9800
C66 H66C 0.9800
C67 H67A 0.9800
C67 H67B 0.9800
C67 H67C 0.9800
C68 H68A 0.9800
C68 H68B 0.9800
C68 H68C 0.9800
C71 C76 1.325(14)
C71 C72 1.362(14)
C71 C77 1.506(14)
C72 C73 1.448(13)
C72 H72 0.9500
C73 C74 1.436(15)
C73 H73 0.9500
C74 C75 1.308(15)
C74 H74 0.9500
C75 C76 1.413(14)
C75 H75 0.9500
C76 H76 0.9500
C77 C78 1.466(14)
C77 H77A 0.9900
C77 H77B 0.9900
C78 H78A 0.9800
C78 H78B 0.9800
C78 H78C 0.9800
C81 C86 1.335(8)
C81 C82 1.360(8)
C81 C87 1.527(10)
C82 C83 1.424(9)
C82 H82 0.9500
C83 C84 1.387(10)
C83 H83 0.9500
C84 C85 1.318(9)
C84 H84 0.9500
C85 C86 1.403(8)
C85 H85 0.9500
C86 H86 0.9500
C87 C88 1.498(11)
C87 H87A 0.9900
C87 H87B 0.9900
C88 H88A 0.9800
C88 H88B 0.9800
C88 H88C 0.9800
C91 C96 1.273(13)
C91 C92 1.381(13)
C91 C97 1.437(13)
C92 C93 1.449(14)
C92 H92 0.9500
C93 C94 1.462(15)
C93 H93 0.9500
C94 C95 1.246(15)
C94 H94 0.9500
C95 C96 1.433(14)
C95 H95 0.9500
C96 H96 0.9500
C97 C98 1.401(14)
C97 H97A 0.9900
C97 H97B 0.9900
C98 H98A 0.9800
C98 H98B 0.9800
C98 H98C 0.9800
C101 C102 1.355(11)
C101 C106 1.390(12)
C101 C107 1.555(13)
C102 C103 1.397(12)
C102 H102 0.9500
C103 C104 1.287(14)
C103 H103 0.9500
C104 C105 1.451(17)
C104 H104 0.9500
C105 C106 1.436(15)
C105 H105 0.9500
C106 H106 0.9500
C107 C108 1.598(15)
C107 H10A 0.9900
C107 H10B 0.9900
C108 H10C 0.9800
C108 H10D 0.9800
C108 H10E 0.9800
C165 H16D 0.9800
C165 H16E 0.9800
C165 H16F 0.9800

loop_
_geom_torsion_atom_site_label_1
_geom_torsion_atom_site_label_2
_geom_torsion_atom_site_label_3
_geom_torsion_atom_site_label_4
_geom_torsion
C6 C1 C2 C3 -1.2(3)
C49 C1 C2 C3 173.1(2)
C1 C2 C3 C4 2.5(3)
C1 C2 C3 C58 -170.8(2)
C2 C3 C4 C5 -0.9(3)
C58 C3 C4 C5 172.6(2)
C2 C3 C4 C48 -178.1(2)
C58 C3 C4 C48 -4.7(3)
C3 C4 C5 C6 -2.1(3)
C48 C4 C5 C6 175.1(2)
C4 C5 C6 C1 3.5(3)
C4 C5 C6 C7 -174.0(2)
C2 C1 C6 C5 -1.8(3)
C49 C1 C6 C5 -176.2(2)
C2 C1 C6 C7 175.7(2)
C49 C1 C6 C7 1.2(3)
C5 C6 C7 C12 131.7(2)
C1 C6 C7 C12 -45.8(3)
C5 C6 C7 C8 -44.3(3)
C1 C6 C7 C8 138.3(2)
C12 C7 C8 C9 -0.8(3)
C6 C7 C8 C9 175.3(2)
C61 O1 C9 C8 -7.8(3)
C61 O1 C9 C10 171.9(2)
C7 C8 C9 O1 179.3(2)
C7 C8 C9 C10 -0.4(3)
C62 O2 C10 C11 0.3(3)
C62 O2 C10 C9 -179.5(2)
O1 C9 C10 O2 1.1(3)
C8 C9 C10 O2 -179.2(2)
O1 C9 C10 C11 -178.8(2)
C8 C9 C10 C11 1.0(3)
O2 C10 C11 C12 180.0(2)
C9 C10 C11 C12 -0.2(3)
C10 C11 C12 C7 -1.1(3)
C10 C11 C12 C13 -176.7(2)
C8 C7 C12 C11 1.6(3)
C6 C7 C12 C11 -174.3(2)
C8 C7 C12 C13 176.9(2)
C6 C7 C12 C13 1.0(3)
C11 C12 C13 C14 42.0(3)
C7 C12 C13 C14 -133.4(2)
C11 C12 C13 C18 -141.0(2)
C7 C12 C13 C18 43.6(3)
C18 C13 C14 C15 -3.4(3)
C12 C13 C14 C15 173.8(2)
C13 C14 C15 C16 1.3(3)
C13 C14 C15 C19 -174.4(2)
C14 C15 C16 C17 1.4(3)
C19 C15 C16 C17 177.01(19)
C14 C15 C16 C52 -171.36(19)
C19 C15 C16 C52 4.2(3)
C15 C16 C17 C18 -2.0(3)
C52 C16 C17 C18 170.3(2)
C16 C17 C18 C13 -0.1(3)
C16 C17 C18 C49 -174.7(2)
C14 C13 C18 C17 2.8(3)
C12 C13 C18 C17 -174.3(2)
C14 C13 C18 C49 177.6(2)
C12 C13 C18 C49 0.5(3)
C14 C15 C19 C20 -53.1(3)
C16 C15 C19 C20 131.3(2)
C14 C15 C19 C24 123.3(2)
C16 C15 C19 C24 -52.3(3)
C24 C19 C20 C21 -0.5(3)
C15 C19 C20 C21 176.0(2)
C63 O3 C21 C20 -12.5(3)
C63 O3 C21 C22 167.5(2)
C19 C20 C21 O3 179.1(2)
C19 C20 C21 C22 -0.9(3)
C64 O4 C22 C23 -100.6(3)
C64 O4 C22 C21 83.8(3)
O3 C21 C22 C23 -179.4(2)
C20 C21 C22 C23 0.6(4)
O3 C21 C22 O4 -3.7(4)
C20 C21 C22 O4 176.3(2)
O4 C22 C23 C24 -174.6(2)
C21 C22 C23 C24 1.1(4)
C22 C23 C24 C19 -2.5(3)
C22 C23 C24 C25 179.0(2)
C20 C19 C24 C23 2.1(3)
C15 C19 C24 C23 -174.2(2)
C20 C19 C24 C25 -179.3(2)
C15 C19 C24 C25 4.3(3)
C23 C24 C25 C26 47.3(3)
C19 C24 C25 C26 -131.2(2)
C23 C24 C25 C30 -135.3(2)
C19 C24 C25 C30 46.2(3)
C30 C25 C26 C27 -2.1(3)
C24 C25 C26 C27 175.3(2)
C25 C26 C27 C28 3.3(3)
C25 C26 C27 C31 -174.1(2)
C26 C27 C28 C29 -1.6(3)
C31 C27 C28 C29 175.8(2)
C26 C27 C28 C55 -176.1(2)
C31 C27 C28 C55 1.2(3)
C27 C28 C29 C30 -1.3(3)
C55 C28 C29 C30 173.1(2)
C28 C29 C30 C25 2.5(3)
C28 C29 C30 C52 -171.1(2)
C26 C25 C30 C29 -0.8(3)
C24 C25 C30 C29 -178.2(2)
C26 C25 C30 C52 172.9(2)
C24 C25 C30 C52 -4.5(3)
C26 C27 C31 C32 -43.3(3)
C28 C27 C31 C32 139.3(2)
C26 C27 C31 C36 132.8(2)
C28 C27 C31 C36 -44.6(3)
C36 C31 C32 C33 0.5(4)
C27 C31 C32 C33 176.7(2)
C165 O5 C33 C32 -8.1(6)
C65 O5 C33 C32 23.6(5)
C165 O5 C33 C34 170.3(5)
C65 O5 C33 C34 -158.0(4)
C31 C32 C33 O5 178.5(2)
C31 C32 C33 C34 0.2(4)
C66 O6 C34 C35 -105.8(2)
C66 O6 C34 C33 75.3(3)
O5 C33 C34 C35 -179.4(2)
C32 C33 C34 C35 -0.9(4)
O5 C33 C34 O6 -0.5(3)
C32 C33 C34 O6 178.0(2)
O6 C34 C35 C36 -178.0(2)
C33 C34 C35 C36 1.0(4)
C34 C35 C36 C31 -0.3(3)
C34 C35 C36 C37 -175.8(2)
C32 C31 C36 C35 -0.4(3)
C27 C31 C36 C35 -176.5(2)
C32 C31 C36 C37 174.8(2)
C27 C31 C36 C37 -1.2(3)
C35 C36 C37 C38 43.8(3)
C31 C36 C37 C38 -131.5(2)
C35 C36 C37 C42 -138.8(2)
C31 C36 C37 C42 45.9(3)
C42 C37 C38 C39 -3.0(3)
C36 C37 C38 C39 174.5(2)
C37 C38 C39 C40 1.2(3)
C37 C38 C39 C43 -175.1(2)
C38 C39 C40 C41 1.3(3)
C43 C39 C40 C41 177.6(2)
C38 C39 C40 C58 -171.9(2)
C43 C39 C40 C58 4.4(3)
C39 C40 C41 C42 -2.1(3)
C58 C40 C41 C42 170.7(2)
C40 C41 C42 C37 0.2(3)
C40 C41 C42 C55 -174.6(2)
C38 C37 C42 C41 2.3(3)
C36 C37 C42 C41 -175.1(2)
C38 C37 C42 C55 177.3(2)
C36 C37 C42 C55 -0.1(3)
C38 C39 C43 C44 -53.8(3)
C40 C39 C43 C44 129.9(2)
C38 C39 C43 C48 123.9(2)
C40 C39 C43 C48 -52.4(3)
C48 C43 C44 C45 0.0(4)
C39 C43 C44 C45 177.8(2)
C67 O7 C45 C44 -9.7(4)
C67 O7 C45 C46 170.7(2)
C43 C44 C45 O7 177.5(2)
C43 C44 C45 C46 -2.9(4)
C68 O8 C46 C47 -109.8(3)
C68 O8 C46 C45 74.7(3)
O7 C45 C46 C47 -177.6(2)
C44 C45 C46 C47 2.8(4)
O7 C45 C46 O8 -2.2(4)
C44 C45 C46 O8 178.2(2)
O8 C46 C47 C48 -175.3(2)
C45 C46 C47 C48 0.3(4)
C44 C43 C48 C47 3.0(3)
C39 C43 C48 C47 -174.6(2)
C44 C43 C48 C4 -178.4(2)
C39 C43 C48 C4 4.0(3)
C46 C47 C48 C43 -3.2(4)
C46 C47 C48 C4 178.2(2)
C5 C4 C48 C43 -130.2(2)
C3 C4 C48 C43 47.0(3)
C5 C4 C48 C47 48.4(3)
C3 C4 C48 C47 -134.4(2)
C2 C1 C49 C18 -101.4(2)
C6 C1 C49 C18 72.9(2)
C2 C1 C49 C50 26.2(3)
C6 C1 C49 C50 -159.5(2)
C17 C18 C49 C1 101.1(2)
C13 C18 C49 C1 -73.6(2)
C17 C18 C49 C50 -26.1(3)
C13 C18 C49 C50 159.2(2)
C1 C49 C50 C51 173.8(2)
C18 C49 C50 C51 -64.4(3)
C29 C30 C52 C16 101.9(2)
C25 C30 C52 C16 -71.7(2)
C29 C30 C52 C53 -25.2(3)
C25 C30 C52 C53 161.2(2)
C17 C16 C52 C30 -100.2(2)
C15 C16 C52 C30 72.2(2)
C17 C16 C52 C53 26.1(3)
C15 C16 C52 C53 -161.46(19)
C30 C52 C53 C54 -173.5(2)
C16 C52 C53 C54 65.8(3)
C41 C42 C55 C28 101.6(2)
C37 C42 C55 C28 -73.3(2)
C41 C42 C55 C56 -25.9(3)
C37 C42 C55 C56 159.3(2)
C29 C28 C55 C42 -101.3(2)
C27 C28 C55 C42 73.2(3)
C29 C28 C55 C56 26.5(3)
C27 C28 C55 C56 -159.0(2)
C42 C55 C56 C57 -66.7(3)
C28 C55 C56 C57 171.5(2)
C2 C3 C58 C40 101.7(2)
C4 C3 C58 C40 -71.6(3)
C2 C3 C58 C59 -25.3(3)
C4 C3 C58 C59 161.4(2)
C41 C40 C58 C3 -100.8(2)
C39 C40 C58 C3 72.0(2)
C41 C40 C58 C59 26.1(3)
C39 C40 C58 C59 -161.1(2)
C3 C58 C59 C60 -172.0(2)
C40 C58 C59 C60 67.4(3)
C76 C71 C72 C73 0.0(3)
C77 C71 C72 C73 179.8(3)
C71 C72 C73 C74 0.1(3)
C72 C73 C74 C75 -0.4(6)
C73 C74 C75 C76 0.7(8)
C72 C71 C76 C75 0.2(6)
C77 C71 C76 C75 -179.6(4)
C74 C75 C76 C71 -0.6(8)
C76 C71 C77 C78 -8.4(8)
C72 C71 C77 C78 171.8(7)
C86 C81 C82 C83 -0.1(3)
C87 C81 C82 C83 179.9(2)
C81 C82 C83 C84 -0.6(3)
C82 C83 C84 C85 1.6(5)
C83 C84 C85 C86 -2.0(7)
C82 C81 C86 C85 -0.2(5)
C87 C81 C86 C85 179.8(4)
C84 C85 C86 C81 1.3(6)
C86 C81 C87 C88 72.0(9)
C82 C81 C87 C88 -108.0(9)
C96 C91 C92 C93 0.3(3)
C97 C91 C92 C93 179.7(3)
C91 C92 C93 C94 0.0(3)
C92 C93 C94 C95 0.2(6)
C93 C94 C95 C96 -0.7(8)
C92 C91 C96 C95 -0.8(6)
C97 C91 C96 C95 179.7(5)
C94 C95 C96 C91 1.2(10)
C96 C91 C97 C98 -34(2)
C92 C91 C97 C98 146(2)
C106 C101 C102 C103 -0.8(16)
C107 C101 C102 C103 -170.9(9)
C101 C102 C103 C104 0.7(17)
C102 C103 C104 C105 -4(2)
C103 C104 C105 C106 7(2)
C102 C101 C106 C105 4.2(18)
C107 C101 C106 C105 174.0(11)
C104 C105 C106 C101 -7(2)
C102 C101 C107 C108 87.1(12)
C106 C101 C107 C108 -82.7(13)
